data_2017070
loop_
_publ_author_name
'Galicia Aguilar, Jos\'e Alberto'
'Bern\`es, Sylvain'

_publ_section_title
;
 Dimorphic forms of 3,6-dinitrodurene in a single space group
;
_journal_coeditor_code SQ3188
_journal_issue 4
_journal_name_full 'Acta Crystallographica Section C'
_journal_page_first o176
_journal_page_last o178
_journal_paper_doi 10.1107/S0108270109008439
_journal_volume 65
_journal_year 2009
_chemical_formula_iupac 'C10 H12 N2 O4'
_chemical_formula_moiety 'C10 H12 N2 O4'
_chemical_formula_sum 'C10 H12 N2 O4'
_chemical_formula_weight 224.22
_chemical_melting_point 486.3
_chemical_name_common 3,6-Dinitrodurene
_chemical_name_systematic
;
1,2,4,5-tetramethyl-3,6-dinitrobenzene
;
_space_group_IT_number 15
_symmetry_cell_setting monoclinic
_symmetry_space_group_name_Hall '-C 2yc'
_symmetry_space_group_name_H-M 'C 1 2/c 1'
_atom_sites_solution_hydrogens difmap
_atom_sites_solution_primary direct
_atom_sites_solution_secondary difmap
_cell_angle_alpha 90.00
_cell_angle_beta 101.300(13)
_cell_angle_gamma 90.00
_cell_formula_units_Z 8
_cell_length_a 8.9592(19)
_cell_length_b 15.313(3)
_cell_length_c 16.136(4)
_cell_measurement_pressure 101(2)
_cell_measurement_reflns_used 65
_cell_measurement_temperature 298.0(10)
_cell_measurement_theta_max 12.13
_cell_measurement_theta_min 5.08
_cell_volume 2170.8(8)
_computing_cell_refinement 'XSCANS (Siemens, 1996)'
_computing_data_collection 'XSCANS (Siemens, 1996)'
_computing_data_reduction 'XSCANS (Siemens, 1996)'
_computing_molecular_graphics 'SHELXL97 (Sheldrick, 2008) and Mercury (Macrae <i>et al.</i>,  2008)'
_computing_publication_material 'SHELXL97 (Sheldrick, 2008)'
_computing_structure_refinement 'SHELXL97 (Sheldrick, 2008)'
_computing_structure_solution 'SHELXS97 (Sheldrick, 2008)'
_diffrn_ambient_temperature 298.0(10)
_diffrn_measured_fraction_theta_full 0.996
_diffrn_measured_fraction_theta_max 0.996
_diffrn_measurement_device_type 'Bruker P4'
_diffrn_measurement_method 2\q/\w
_diffrn_radiation_monochromator graphite
_diffrn_radiation_type MoK\a
_diffrn_radiation_wavelength 0.71073
_diffrn_reflns_av_R_equivalents 0.0357
_diffrn_reflns_av_sigmaI/netI 0.0352
_diffrn_reflns_limit_h_max 8
_diffrn_reflns_limit_h_min -11
_diffrn_reflns_limit_k_max 19
_diffrn_reflns_limit_k_min -19
_diffrn_reflns_limit_l_max 20
_diffrn_reflns_limit_l_min -20
_diffrn_reflns_number 6214
_diffrn_reflns_theta_full 27.50
_diffrn_reflns_theta_max 27.50
_diffrn_reflns_theta_min 2.57
_diffrn_standards_decay_% 1.5
_diffrn_standards_interval_count 97
_diffrn_standards_number 3
_exptl_absorpt_coefficient_mu 0.107
_exptl_absorpt_correction_type none
_exptl_crystal_colour 'light violet'
_exptl_crystal_density_diffrn 1.372
_exptl_crystal_density_method 'not measured'
_exptl_crystal_description irregular
_exptl_crystal_F_000 944
_exptl_crystal_size_max 0.40
_exptl_crystal_size_mid 0.30
_exptl_crystal_size_min 0.16
_refine_diff_density_max 0.188
_refine_diff_density_min -0.142
_refine_ls_extinction_coef 0.0079(14)
_refine_ls_extinction_expression Fc^*^=kFc[1+0.001xFc^2^\l^3^/sin(2\q)]^-1/4^
_refine_ls_extinction_method 'SHELXL97 (Sheldrick, 2008)'
_refine_ls_goodness_of_fit_ref 1.063
_refine_ls_hydrogen_treatment refall
_refine_ls_matrix_type full
_refine_ls_number_constraints 0
_refine_ls_number_parameters 223
_refine_ls_number_reflns 2492
_refine_ls_number_restraints 48
_refine_ls_restrained_S_all 1.055
_refine_ls_R_factor_all 0.0950
_refine_ls_R_factor_gt 0.0508
_refine_ls_shift/su_max 0.000
_refine_ls_shift/su_mean 0.000
_refine_ls_structure_factor_coef Fsqd
_refine_ls_weighting_details 'calc w=1/[\s^2^(Fo^2^)+(0.0599P)^2^+0.8126P] where P=(Fo^2^+2Fc^2^)/3'
_refine_ls_weighting_scheme calc
_refine_ls_wR_factor_gt 0.1295
_refine_ls_wR_factor_ref 0.1521
_reflns_number_gt 1423
_reflns_number_total 2492
_reflns_threshold_expression I>2\s(I)
_cod_data_source_file sq3188.cif
_cod_data_source_block polymorph_II
_cod_original_cell_volume 2170.8(9)
_cod_original_sg_symbol_H-M 'C 2/c'
_cod_database_code 2017070

loop_
_symmetry_equiv_pos_as_xyz
'x, y, z'
'-x, y, -z+1/2'
'x+1/2, y+1/2, z'
'-x+1/2, y+1/2, -z+1/2'
'-x, -y, -z'
'x, -y, z-1/2'
'-x+1/2, -y+1/2, -z'
'x+1/2, -y+1/2, z-1/2'

loop_
_atom_site_type_symbol
_atom_site_label
_atom_site_fract_x
_atom_site_fract_y
_atom_site_fract_z
_atom_site_U_iso_or_equiv
_atom_site_adp_type
_atom_site_calc_flag
_atom_site_refinement_flags
_atom_site_occupancy
_atom_site_disorder_assembly
_atom_site_disorder_group
C C1 0.1149(2) 0.21810(13) 0.50352(12) 0.0502(5) Uani d . 1 . .
C C2 0.2316(2) 0.15849(12) 0.50620(12) 0.0520(5) Uani d . 1 . .
C C3 0.3747(2) 0.19240(13) 0.50241(12) 0.0515(5) Uani d . 1 . .
C C4 0.2064(3) 0.06200(14) 0.51183(17) 0.0718(7) Uani d D 1 . .
H H4A 0.098(2) 0.046(2) 0.513(3) 0.071(3) Uiso d PD 0.621(12) A 1
H H4B 0.277(4) 0.036(2) 0.5638(17) 0.071(3) Uiso d PD 0.621(12) A 1
H H4C 0.239(4) 0.034(2) 0.4598(17) 0.071(3) Uiso d PD 0.621(12) A 1
H H4D 0.169(7) 0.046(3) 0.566(2) 0.071(3) Uiso d PD 0.379(12) A 2
H H4E 0.298(4) 0.023(3) 0.508(4) 0.071(3) Uiso d PD 0.379(12) A 2
H H4F 0.121(5) 0.045(3) 0.462(3) 0.071(3) Uiso d PD 0.379(12) A 2
C C5 0.5097(3) 0.13376(16) 0.50392(17) 0.0695(6) Uani d D 1 . .
H H5A 0.606(3) 0.166(2) 0.496(3) 0.071(3) Uiso d PD 0.621(12) A 1
H H5B 0.484(4) 0.088(2) 0.4577(18) 0.071(3) Uiso d PD 0.621(12) A 1
H H5C 0.535(4) 0.100(2) 0.5610(15) 0.071(3) Uiso d PD 0.621(12) A 1
H H5D 0.546(7) 0.136(4) 0.448(2) 0.071(3) Uiso d PD 0.379(12) A 2
H H5E 0.484(6) 0.0726(19) 0.518(4) 0.071(3) Uiso d PD 0.379(12) A 2
H H5F 0.591(5) 0.160(3) 0.550(3) 0.071(3) Uiso d PD 0.379(12) A 2
N N1 -0.0361(2) 0.18273(13) 0.50863(13) 0.0645(5) Uani d . 1 . .
O O1 -0.1241(2) 0.16849(17) 0.44499(13) 0.1100(8) Uani d . 1 . .
O O2 -0.0633(2) 0.16989(17) 0.57750(12) 0.1106(8) Uani d . 1 . .
C C6 0.5000 0.28452(17) 0.7500 0.0529(7) Uani d S 1 . .
C C7 0.3621(2) 0.24401(13) 0.74974(12) 0.0537(5) Uani d . 1 . .
C C8 0.3626(2) 0.15333(13) 0.75039(11) 0.0517(5) Uani d . 1 . .
C C9 0.5000 0.11309(17) 0.7500 0.0494(6) Uani d S 1 . .
C C10 0.2181(3) 0.29374(18) 0.75006(18) 0.0780(7) Uani d D 1 . .
H H10A 0.238(4) 0.3580(13) 0.748(2) 0.071(3) Uiso d PD 0.621(12) A 1
H H10B 0.176(4) 0.279(2) 0.8035(15) 0.071(3) Uiso d PD 0.621(12) A 1
H H10C 0.140(3) 0.274(2) 0.6987(16) 0.071(3) Uiso d PD 0.621(12) A 1
H H10D 0.181(6) 0.321(4) 0.6930(17) 0.071(3) Uiso d PD 0.379(12) A 2
H H10E 0.236(6) 0.340(3) 0.796(3) 0.071(3) Uiso d PD 0.379(12) A 2
H H10F 0.139(5) 0.250(3) 0.763(4) 0.071(3) Uiso d PD 0.379(12) A 2
C C11 0.2205(3) 0.10191(18) 0.75218(17) 0.0748(7) Uani d D 1 . .
H H11A 0.133(3) 0.128(2) 0.7075(19) 0.071(3) Uiso d PD 0.621(12) A 1
H H11B 0.190(4) 0.101(2) 0.8091(12) 0.071(3) Uiso d PD 0.621(12) A 1
H H11C 0.229(4) 0.0368(14) 0.734(2) 0.071(3) Uiso d PD 0.621(12) A 1
H H11D 0.139(5) 0.136(3) 0.775(4) 0.071(3) Uiso d PD 0.379(12) A 2
H H11E 0.243(6) 0.044(2) 0.785(3) 0.071(3) Uiso d PD 0.379(12) A 2
H H11F 0.178(6) 0.087(4) 0.6900(14) 0.071(3) Uiso d PD 0.379(12) A 2
N N2 0.5000 0.38077(18) 0.7500 0.0743(8) Uani d S 1 . .
O O3 0.4486(3) 0.41777(12) 0.68592(13) 0.1150(8) Uani d . 1 . .
N N3 0.5000 0.01670(16) 0.7500 0.0619(7) Uani d S 1 . .
O O4 0.4850(2) -0.02067(11) 0.68347(11) 0.0963(7) Uani d . 1 . .

loop_
_atom_site_aniso_label
_atom_site_aniso_U_11
_atom_site_aniso_U_22
_atom_site_aniso_U_33
_atom_site_aniso_U_12
_atom_site_aniso_U_13
_atom_site_aniso_U_23
C1 0.0376(10) 0.0605(12) 0.0534(11) -0.0023(9) 0.0106(8) -0.0003(9)
C2 0.0453(11) 0.0509(11) 0.0595(11) 0.0002(9) 0.0092(8) -0.0010(9)
C3 0.0454(11) 0.0571(12) 0.0527(11) 0.0069(9) 0.0111(8) -0.0018(9)
C4 0.0663(15) 0.0525(12) 0.0938(18) -0.0005(11) 0.0087(13) 0.0015(11)
C5 0.0549(14) 0.0700(15) 0.0862(16) 0.0155(11) 0.0202(12) -0.0006(12)
N1 0.0431(10) 0.0774(12) 0.0743(12) -0.0036(9) 0.0149(9) 0.0048(10)
O1 0.0545(10) 0.180(2) 0.0905(13) -0.0356(12) 0.0034(9) -0.0063(13)
O2 0.0758(13) 0.175(2) 0.0882(14) -0.0304(13) 0.0329(10) 0.0234(13)
C6 0.0587(17) 0.0437(15) 0.0561(16) 0.000 0.0104(13) 0.000
C7 0.0476(11) 0.0566(12) 0.0572(11) 0.0063(9) 0.0112(9) -0.0043(9)
C8 0.0435(11) 0.0585(12) 0.0547(11) -0.0032(9) 0.0136(8) -0.0028(9)
C9 0.0509(16) 0.0456(14) 0.0526(15) 0.000 0.0127(12) 0.000
C10 0.0605(15) 0.0827(17) 0.0905(18) 0.0194(13) 0.0140(13) -0.0061(14)
C11 0.0550(14) 0.0858(17) 0.0877(17) -0.0184(12) 0.0239(12) -0.0065(14)
N2 0.092(2) 0.0534(15) 0.0762(19) 0.000 0.0141(16) 0.000
O3 0.181(2) 0.0633(11) 0.0924(14) 0.0316(12) 0.0069(13) 0.0147(10)
N3 0.0684(16) 0.0527(14) 0.0643(15) 0.000 0.0123(12) 0.000
O4 0.1449(18) 0.0611(10) 0.0804(12) 0.0085(11) 0.0162(11) -0.0170(9)

loop_
_atom_type_symbol
_atom_type_description
_atom_type_scat_dispersion_real
_atom_type_scat_dispersion_imag
_atom_type_scat_source
C C 0.0033 0.0016 'International Tables Vol C Tables 4.2.6.8 and 6.1.1.4'
H H 0.0000 0.0000 'International Tables Vol C Tables 4.2.6.8 and 6.1.1.4'
N N 0.0061 0.0033 'International Tables Vol C Tables 4.2.6.8 and 6.1.1.4'
O O 0.0106 0.0060 'International Tables Vol C Tables 4.2.6.8 and 6.1.1.4'

loop_
_geom_angle_atom_site_label_1
_geom_angle_atom_site_label_2
_geom_angle_atom_site_label_3
_geom_angle_site_symmetry_1
_geom_angle_site_symmetry_3
_geom_angle
_geom_angle_publ_flag
C3 C1 C2 7_556 . 126.77(18) ?
C3 C1 N1 7_556 . 116.35(17) ?
C2 C1 N1 . . 116.88(18) ?
C1 C2 C3 . . 116.64(17) ?
C1 C2 C4 . . 122.08(19) ?
C3 C2 C4 . . 121.27(18) ?
C1 C3 C2 7_556 . 116.59(17) ?
C1 C3 C5 7_556 . 122.05(19) ?
C2 C3 C5 . . 121.35(19) ?
C2 C4 H4A . . 114(2) ?
C2 C4 H4B . . 110.6(19) ?
H4A C4 H4B . . 110(2) ?
C2 C4 H4C . . 106.9(19) ?
H4A C4 H4C . . 109(2) ?
H4B C4 H4C . . 106.2(19) ?
C2 C4 H4D . . 112(3) ?
H4A C4 H4D . . 57(3) ?
H4B C4 H4D . . 58(3) ?
H4C C4 H4D . . 141(4) ?
C2 C4 H4E . . 116(3) ?
H4A C4 H4E . . 130(4) ?
H4B C4 H4E . . 57(3) ?
H4C C4 H4E . . 50(3) ?
H4D C4 H4E . . 108(2) ?
C2 C4 H4F . . 108(3) ?
H4A C4 H4F . . 51(3) ?
H4B C4 H4F . . 142(3) ?
H4C C4 H4F . . 63(3) ?
H4D C4 H4F . . 107(2) ?
H4E C4 H4F . . 106(2) ?
C3 C5 H5A . . 113.7(19) ?
C3 C5 H5B . . 109.4(19) ?
H5A C5 H5B . . 108(2) ?
C3 C5 H5C . . 110.0(19) ?
H5A C5 H5C . . 107.9(19) ?
H5B C5 H5C . . 107.2(19) ?
C3 C5 H5D . . 111(3) ?
H5A C5 H5D . . 57(3) ?
H5B C5 H5D . . 56(3) ?
H5C C5 H5D . . 138(4) ?
C3 C5 H5E . . 110(3) ?
H5A C5 H5E . . 136(4) ?
H5B C5 H5E . . 60(3) ?
H5C C5 H5E . . 50(3) ?
H5D C5 H5E . . 111(2) ?
C3 C5 H5F . . 103(3) ?
H5A C5 H5F . . 53(3) ?
H5B C5 H5F . . 147(3) ?
H5C C5 H5F . . 63(3) ?
H5D C5 H5F . . 109(2) ?
H5E C5 H5F . . 111(2) ?
O1 N1 O2 . . 123.4(2) ?
O1 N1 C1 . . 118.73(18) ?
O2 N1 C1 . . 117.84(19) ?
C7 C6 C7 . 2_656 126.6(2) ?
C7 C6 N2 . . 116.68(12) ?
C7 C6 N2 2_656 . 116.68(12) ?
C6 C7 C8 . . 116.60(18) ?
C6 C7 C10 . . 122.8(2) ?
C8 C7 C10 . . 120.6(2) ?
C9 C8 C7 . . 116.63(18) ?
C9 C8 C11 . . 121.8(2) ?
C7 C8 C11 . . 121.56(19) ?
C8 C9 C8 2_656 . 126.9(2) ?
C8 C9 N3 2_656 . 116.56(12) ?
C8 C9 N3 . . 116.56(12) ?
C7 C10 H10A . . 110(2) ?
C7 C10 H10B . . 110.3(19) ?
H10A C10 H10B . . 110(2) ?
C7 C10 H10C . . 107.4(19) ?
H10A C10 H10C . . 112(2) ?
H10B C10 H10C . . 108.2(19) ?
C7 C10 H10D . . 109(3) ?
H10A C10 H10D . . 66(3) ?
H10B C10 H10D . . 139(4) ?
H10C C10 H10D . . 48(3) ?
C7 C10 H10E . . 110(3) ?
H10A C10 H10E . . 48(3) ?
H10B C10 H10E . . 65(3) ?
H10C C10 H10E . . 142(4) ?
H10D C10 H10E . . 111(3) ?
C7 C10 H10F . . 107(3) ?
H10A C10 H10F . . 142(4) ?
H10B C10 H10F . . 46(3) ?
H10C C10 H10F . . 65(3) ?
H10D C10 H10F . . 110(2) ?
H10E C10 H10F . . 109(2) ?
C8 C11 H11A . . 107.9(19) ?
C8 C11 H11B . . 114.0(19) ?
H11A C11 H11B . . 110(2) ?
C8 C11 H11C . . 112.8(19) ?
H11A C11 H11C . . 105.3(19) ?
H11B C11 H11C . . 106.9(19) ?
C8 C11 H11D . . 114(3) ?
H11A C11 H11D . . 63(3) ?
H11B C11 H11D . . 49(3) ?
H11C C11 H11D . . 133(4) ?
C8 C11 H11E . . 112(3) ?
H11A C11 H11E . . 137(3) ?
H11B C11 H11E . . 65(3) ?
H11C C11 H11E . . 46(3) ?
H11D C11 H11E . . 110(2) ?
C8 C11 H11F . . 105(3) ?
H11A C11 H11F . . 47(3) ?
H11B C11 H11F . . 140(4) ?
H11C C11 H11F . . 63(3) ?
H11D C11 H11F . . 108(2) ?
H11E C11 H11F . . 107(2) ?
O3 N2 O3 2_656 . 123.1(3) ?
O3 N2 C6 2_656 . 118.44(15) ?
O3 N2 C6 . . 118.44(15) ?
O4 N3 O4 . 2_656 123.1(3) ?
O4 N3 C9 . . 118.46(13) ?
O4 N3 C9 2_656 . 118.46(13) ?

loop_
_geom_bond_atom_site_label_1
_geom_bond_atom_site_label_2
_geom_bond_site_symmetry_2
_geom_bond_distance
_geom_bond_publ_flag
C1 C3 7_556 1.378(3) ?
C1 C2 . 1.382(3) ?
C1 N1 . 1.475(3) ?
C2 C3 . 1.396(3) ?
C2 C4 . 1.500(3) ?
C3 C1 7_556 1.378(3) ?
C3 C5 . 1.502(3) ?
C4 H4A . 1.005(17) ?
C4 H4B . 1.024(17) ?
C4 H4C . 1.034(17) ?
C4 H4D . 1.02(2) ?
C4 H4E . 1.03(2) ?
C4 H4F . 1.04(2) ?
C5 H5A . 1.024(18) ?
C5 H5B . 1.011(17) ?
C5 H5C . 1.038(17) ?
C5 H5D . 1.014(19) ?
C5 H5E . 1.004(19) ?
C5 H5F . 1.02(2) ?
N1 O1 . 1.186(2) ?
N1 O2 . 1.200(2) ?
C6 C7 . 1.382(2) ?
C6 C7 2_656 1.382(2) ?
C6 N2 . 1.474(4) ?
C7 C8 . 1.389(3) ?
C7 C10 . 1.499(3) ?
C8 C9 . 1.378(2) ?
C8 C11 . 1.502(3) ?
C9 C8 2_656 1.378(2) ?
C9 N3 . 1.476(4) ?
C10 H10A . 1.003(18) ?
C10 H10B . 1.030(17) ?
C10 H10C . 1.020(17) ?
C10 H10D . 1.003(19) ?
C10 H10E . 1.02(2) ?
C10 H10F . 1.023(19) ?
C11 H11A . 1.035(18) ?
C11 H11B . 1.008(18) ?
C11 H11C . 1.046(18) ?
C11 H11D . 1.018(19) ?
C11 H11E . 1.03(2) ?
C11 H11F . 1.03(2) ?
N2 O3 2_656 1.190(2) ?
N2 O3 . 1.190(2) ?
N3 O4 . 1.2006(19) ?
N3 O4 2_656 1.2006(19) ?

loop_
_geom_torsion_atom_site_label_1
_geom_torsion_atom_site_label_2
_geom_torsion_atom_site_label_3
_geom_torsion_atom_site_label_4
_geom_torsion_site_symmetry_1
_geom_torsion_site_symmetry_2
_geom_torsion_site_symmetry_3
_geom_torsion_site_symmetry_4
_geom_torsion
_geom_torsion_publ_flag
C3 C1 C2 C3 7_556 . . . -0.1(3) ?
N1 C1 C2 C3 . . . . -179.22(16) ?
C3 C1 C2 C4 7_556 . . . -179.4(2) ?
N1 C1 C2 C4 . . . . 1.5(3) ?
C1 C2 C3 C1 . . . 7_556 0.1(3) ?
C4 C2 C3 C1 . . . 7_556 179.4(2) ?
C1 C2 C3 C5 . . . . -179.37(18) ?
C4 C2 C3 C5 . . . . -0.1(3) ?
C3 C1 N1 O1 7_556 . . . 86.5(3) ?
C2 C1 N1 O1 . . . . -94.3(3) ?
C3 C1 N1 O2 7_556 . . . -93.5(3) ?
C2 C1 N1 O2 . . . . 85.7(3) ?
C7 C6 C7 C8 2_656 . . . 0.48(12) ?
N2 C6 C7 C8 . . . . -179.52(12) ?
C7 C6 C7 C10 2_656 . . . 179.6(2) ?
N2 C6 C7 C10 . . . . -0.4(2) ?
C6 C7 C8 C9 . . . . -0.9(2) ?
C10 C7 C8 C9 . . . . 179.97(17) ?
C6 C7 C8 C11 . . . . 178.59(16) ?
C10 C7 C8 C11 . . . . -0.5(3) ?
C7 C8 C9 C8 . . . 2_656 0.48(12) ?
C11 C8 C9 C8 . . . 2_656 -179.0(2) ?
C7 C8 C9 N3 . . . . -179.52(12) ?
C11 C8 C9 N3 . . . . 1.0(2) ?
C7 C6 N2 O3 . . . 2_656 104.49(17) ?
C7 C6 N2 O3 2_656 . . 2_656 -75.51(17) ?
C7 C6 N2 O3 . . . . -75.51(17) ?
C7 C6 N2 O3 2_656 . . . 104.49(17) ?
C8 C9 N3 O4 2_656 . . . -85.58(15) ?
C8 C9 N3 O4 . . . . 94.42(15) ?
C8 C9 N3 O4 2_656 . . 2_656 94.42(15) ?
C8 C9 N3 O4 . . . 2_656 -85.58(15) ?
